data_7716553
loop_
_publ_author_name
'Chong, Julien'
'Benchohra, Amina'
'Besnard, C&#xe9;line'
'Gu&#xe9;n&#xe9;e, Laure'
'Rosspeintner, Arnulf'
'Cruz, Carlos M.'
'Jim&#xe9;nez, Juan-Ram&#xf3;n'
'Piguet, Claude'

_publ_section_title
;
 Taming 2,2'-biimidazole ligands in trivalent chromium complexes.
;
_journal_issue 38
_journal_name_full 'Dalton transactions (Cambridge, England : 2003)'
_journal_page_first 15801
_journal_page_last 15814
_journal_paper_doi 10.1039/d4dt01608d
_journal_volume 53
_journal_year 2024
_chemical_formula_moiety 'C18 H14 Cr N12, C24 H20 P'
_chemical_formula_sum 'C42 H34 Cr N12 P'
_chemical_formula_weight 789.78
_space_group_crystal_system monoclinic
_space_group_IT_number 14
_space_group_name_Hall '-P 2yn'
_space_group_name_H-M_alt 'P 1 21/n 1'
_atom_sites_solution_hydrogens geom
_atom_sites_solution_primary dual
_atom_sites_solution_secondary difmap
_audit_creation_date 2023-03-09
_audit_creation_method
;
Olex2 1.3
(compiled 2020.11.12 svn.r5f609507 for OlexSys, GUI svn.r6408)
;
_audit_update_record
;
2024-05-15 deposited with the CCDC.	2024-07-05 downloaded from the CCDC.
;
_cell_angle_alpha 90
_cell_angle_beta 99.692(2)
_cell_angle_gamma 90
_cell_formula_units_Z 4
_cell_length_a 8.11093(16)
_cell_length_b 25.0497(6)
_cell_length_c 19.6595(6)
_cell_measurement_reflns_used 11915
_cell_measurement_temperature 286(6)
_cell_measurement_theta_max 68.6280
_cell_measurement_theta_min 2.8690
_cell_volume 3937.33(17)
_computing_cell_refinement 'CrysAlisPro 1.171.41.89a (Rigaku OD, 2020)'
_computing_data_collection 'CrysAlisPro 1.171.41.89a (Rigaku OD, 2020)'
_computing_data_reduction 'CrysAlisPro 1.171.41.89a (Rigaku OD, 2020)'
_computing_molecular_graphics 'Olex2 1.3 (Dolomanov et al., 2009)'
_computing_publication_material 'Olex2 1.3 (Dolomanov et al., 2009)'
_computing_structure_refinement 'SHELXL 2018/3 (Sheldrick, 2015)'
_computing_structure_solution 'SHELXT 2018/3 (Sheldrick, 2015)'
_diffrn_ambient_environment air
_diffrn_ambient_temperature 286(6)
_diffrn_detector 'Hybrid Pixel Array Detector'
_diffrn_detector_area_resol_mean 10.0000
_diffrn_detector_type 'HyPix-Arc 150'
_diffrn_measured_fraction_theta_full 0.998
_diffrn_measured_fraction_theta_max 0.961
_diffrn_measurement_details
;
List of Runs (angles in degrees, time in seconds):

  # Type    Start    End  Width  t~exp~   \w     \q     \k     \f   Frames
#--------------------------------------------------------------------------
  1  \w    -84.00 -18.00   0.50    5.00    --  -57.32   0.00-150.00  132
  2  \w    -91.00 -25.00   0.50    5.00    --  -57.32   0.00 150.00  132
  3  \w    -86.00 -45.00   0.50    5.00    --  -57.32 125.00  60.00   82
  4  \w    -61.00 -35.00   0.50    5.00    --  -57.32 125.00 150.00   52
  5  \w     22.00  70.00   0.50    5.00    --   60.32 -94.00-180.00   96
  6  \w     30.00  70.00   0.50    5.00    --   60.32 -94.00   0.00   80
  7  \w     22.00  47.00   0.50    5.00    --   60.32 -91.00 -51.00   50
  8  \w     25.00  65.00   0.50    5.00    --   60.32 -94.00  60.00   80
  9  \w     37.00  70.00   0.50    5.00    --   60.32 -94.00-120.00   66
 10  \w     35.00  63.00   0.50    5.00    --   74.75 -94.00 -90.00   56
 11  \w     39.00  64.00   0.50    5.00    --   77.03   0.00  60.00   50
 12  \w     46.00  72.00   0.50    5.00    --   77.03 -94.00   0.00   52
 13  \w     50.00 107.00   0.50    5.00    --   77.03-125.00 150.00  114
 14  \w     68.00 109.00   0.50    5.00    --   77.03   0.00  60.00   82
 15  \w     66.00 121.00   0.50    5.00    --   77.03  15.00 120.00  110
 16  \w     37.00  76.00   0.50    5.00    --   77.03 -94.00  30.00   78
 17  \w     76.00 107.00   0.50    5.00    --   77.03  15.00 -30.00   62
 18  \w     72.00 119.00   0.50    5.00    --   77.03  15.00-180.00   94
 19  \w     60.00  87.00   0.50    5.00    --   77.03 -94.00 -90.00   54
 20  \w     65.00 106.00   0.50    5.00    --   77.03-125.00-180.00   82
 21  \w     49.00 123.00   0.50    5.00    --   77.03  15.00 -90.00  148
 22  \w     38.00  71.00   0.50    5.00    --   77.03 -94.00  90.00   66
 23  \w     47.00  72.00   0.50    5.00    --   77.03 -94.00-180.00   50
 24  \w     79.00 105.00   0.50    5.00    --   77.03-125.00 120.00   52
 25  \w     49.00  75.00   0.50    5.00    --   77.03-125.00 -90.00   52
 26  \w     83.00 108.00   0.50    5.00    --   77.03-125.00 -90.00   50
 27  \w     60.00 122.00   0.50    5.00    --   77.03  15.00  60.00  124
 28  \w     36.00  61.00   0.50    5.00    --   77.03-125.00-150.00   50
 29  \w     57.00  83.00   0.50    5.00    --   77.03-125.00-120.00   52
 30  \w     79.00 104.00   0.50    5.00    --   77.03-125.00 -60.00   50
 31  \w     79.00 106.00   0.50    5.00    --   81.25-119.00 -17.18   54
 32  \w     37.00  76.00   0.50    5.00    --   81.25-119.00 -17.18   78
;
_diffrn_measurement_device 'four-circle diffractometer'
_diffrn_measurement_device_type 'XtaLAB Synergy, Dualflex, HyPix-Arc 150'
_diffrn_measurement_method '\w scans'
_diffrn_orient_matrix_type 'CrysAlisPro convention (1999,Acta A55,543-557)'
_diffrn_orient_matrix_UB_11 -0.0668850000
_diffrn_orient_matrix_UB_12 0.0563408000
_diffrn_orient_matrix_UB_13 0.0113033000
_diffrn_orient_matrix_UB_21 -0.0672072000
_diffrn_orient_matrix_UB_22 0.0046620000
_diffrn_orient_matrix_UB_23 -0.0778296000
_diffrn_orient_matrix_UB_31 -0.1677624000
_diffrn_orient_matrix_UB_32 -0.0243020000
_diffrn_orient_matrix_UB_33 0.0113175000
_diffrn_radiation_monochromator mirror
_diffrn_radiation_probe x-ray
_diffrn_radiation_type 'Cu K\a'
_diffrn_radiation_wavelength 1.54184
_diffrn_reflns_av_R_equivalents 0.0364
_diffrn_reflns_av_unetI/netI 0.0353
_diffrn_reflns_Laue_measured_fraction_full 0.998
_diffrn_reflns_Laue_measured_fraction_max 0.961
_diffrn_reflns_limit_h_max 7
_diffrn_reflns_limit_h_min -9
_diffrn_reflns_limit_k_max 30
_diffrn_reflns_limit_k_min -30
_diffrn_reflns_limit_l_max 24
_diffrn_reflns_limit_l_min -24
_diffrn_reflns_number 37800
_diffrn_reflns_point_group_measured_fraction_full 0.998
_diffrn_reflns_point_group_measured_fraction_max 0.961
_diffrn_reflns_theta_full 67.684
_diffrn_reflns_theta_max 74.609
_diffrn_reflns_theta_min 2.883
_diffrn_source 'micro-focus sealed X-ray tube'
_diffrn_source_type 'PhotonJet (Cu) X-ray Source'
_exptl_absorpt_coefficient_mu 3.155
_exptl_absorpt_correction_T_max 0.853
_exptl_absorpt_correction_T_min 0.773
_exptl_absorpt_correction_type analytical
_exptl_absorpt_process_details
;
CrysAlisPro 1.171.41.89a (Rigaku Oxford Diffraction, 2020)
Analytical numeric absorption correction using a multifaceted crystal
model based on expressions derived by R.C. Clark & J.S. Reid.
(Clark, R. C. & Reid, J. S. (1995). Acta Cryst. A51, 887-897)
Empirical absorption correction using spherical harmonics,
implemented in SCALE3 ABSPACK scaling algorithm.
;
_exptl_crystal_colour orange
_exptl_crystal_colour_primary orange
_exptl_crystal_density_diffrn 1.332
_exptl_crystal_description prism
_exptl_crystal_F_000 1636
_exptl_crystal_size_max 0.12
_exptl_crystal_size_mid 0.1
_exptl_crystal_size_min 0.06
_refine_diff_density_max 0.411
_refine_diff_density_min -0.365
_refine_diff_density_rms 0.046
_refine_ls_extinction_method none
_refine_ls_goodness_of_fit_ref 1.159
_refine_ls_hydrogen_treatment constr
_refine_ls_matrix_type full
_refine_ls_number_parameters 505
_refine_ls_number_reflns 7738
_refine_ls_number_restraints 0
_refine_ls_restrained_S_all 1.159
_refine_ls_R_factor_all 0.0828
_refine_ls_R_factor_gt 0.0657
_refine_ls_shift/su_max 0.001
_refine_ls_shift/su_mean 0.000
_refine_ls_structure_factor_coef Fsqd
_refine_ls_weighting_details 'w=1/[\s^2^(Fo^2^)+(0.0358P)^2^+3.8191P] where P=(Fo^2^+2Fc^2^)/3'
_refine_ls_weighting_scheme calc
_refine_ls_wR_factor_gt 0.1265
_refine_ls_wR_factor_ref 0.1342
_reflns_Friedel_coverage 0.000
_reflns_number_gt 6680
_reflns_number_total 7738
_reflns_threshold_expression 'I > 2\s(I)'
_cod_data_source_file d4dt01608d2.cif
_cod_data_source_block 4
_cod_depositor_comments 'Adding full bibliography for 7716546--7716554.cif.'
_cod_database_code 7716553
_shelx_shelxl_version_number 2018/3
_chemical_oxdiff_formula 'C42 H34 Cr N12 P'
_shelx_space_group_comment
;
The symmetry employed for this shelxl refinement is uniquely defined
by the following loop, which should always be used as a source of
symmetry information in preference to the above space-group names.
They are only intended as comments.
;
_shelx_estimated_absorpt_t_max 0.833
_shelx_estimated_absorpt_t_min 0.703
_reflns_odcompleteness_completeness 99.35
_reflns_odcompleteness_iscentric 1
_reflns_odcompleteness_theta 71.98
_olex2_refinement_description
;
1. Fixed Uiso
 At 1.2 times of:
  All C(H) groups, All N(H) groups
2.a Aromatic/amide H refined with riding coordinates:
 N4(H4), N6(H6), C1(H1), C2(H2), C5(H5), C6(H6A), C7(H7), C8(H8), C11(H11),
 C12(H12), C13(H13), C14(H14), C17(H17), C18(H18), C20(H20), C21(H21), C22(H22),
  C23(H23), C24(H24), C26(H26), C27(H27), C28(H28), C29(H29), C30(H30),
 C32(H32), C33(H33), C34(H34), C35(H35), C36(H36), C38(H38), C39(H39), C40(H40),
  C41(H41), C42(H42)
;
_olex2_submission_special_instructions 'No special instructions were received'
_oxdiff_exptl_absorpt_empirical_details
;
Empirical correction (ABSPACK) includes:
- Absorption correction using spherical harmonics
- Frame scaling
;
_oxdiff_exptl_absorpt_empirical_full_max 1.390
_oxdiff_exptl_absorpt_empirical_full_min 0.661

loop_
_space_group_symop_operation_xyz
'x, y, z'
'-x+1/2, y+1/2, -z+1/2'
'-x, -y, -z'
'x-1/2, -y-1/2, z-1/2'

loop_
_atom_site_label
_atom_site_type_symbol
_atom_site_fract_x
_atom_site_fract_y
_atom_site_fract_z
_atom_site_U_iso_or_equiv
_atom_site_adp_type
_atom_site_occupancy
_atom_site_site_symmetry_order
_atom_site_calc_flag
_atom_site_refinement_flags_posn
_atom_site_refinement_flags_adp
_atom_site_refinement_flags_occupancy
_atom_site_disorder_assembly
_atom_site_disorder_group
Cr1 Cr 0.39267(6) 0.80646(2) 0.41628(3) 0.04134(14) Uani 1 1 d . . . . .
N1 N 0.4917(3) 0.76342(10) 0.34651(14) 0.0440(6) Uani 1 1 d . . . . .
N2 N 0.4996(3) 0.75193(12) 0.23331(15) 0.0549(7) Uani 1 1 d . . . . .
N3 N 0.2197(3) 0.82003(10) 0.33153(14) 0.0436(6) Uani 1 1 d . . . . .
N4 N 0.1483(3) 0.81230(11) 0.21727(14) 0.0526(7) Uani 1 1 d . . . . .
H4 H 0.151165 0.803980 0.175039 0.063 Uiso 1 1 calc R U . . .
N5 N 0.5393(3) 0.87079(10) 0.40053(13) 0.0430(6) Uani 1 1 d . . . . .
N6 N 0.6293(3) 0.95129(11) 0.43408(15) 0.0531(7) Uani 1 1 d . . . . .
H6 H 0.636432 0.982023 0.453863 0.064 Uiso 1 1 calc R U . . .
N7 N 0.2973(3) 0.86414(11) 0.47307(14) 0.0453(6) Uani 1 1 d . . . . .
N8 N 0.3093(3) 0.94937(11) 0.51028(14) 0.0497(7) Uani 1 1 d . . . . .
N9 N 0.5716(3) 0.78287(11) 0.49600(14) 0.0467(6) Uani 1 1 d . . . . .
N10 N 0.6422(3) 0.73405(11) 0.59040(14) 0.0517(7) Uani 1 1 d . . . . .
N11 N 0.2668(3) 0.74919(11) 0.45878(14) 0.0469(6) Uani 1 1 d . . . . .
N12 N 0.2644(4) 0.69237(13) 0.54842(17) 0.0645(8) Uani 1 1 d . . . . .
C1 C 0.6381(4) 0.73728(13) 0.3405(2) 0.0525(8) Uani 1 1 d . . . . .
H1 H 0.720098 0.726248 0.376681 0.063 Uiso 1 1 calc R U . . .
C2 C 0.6408(4) 0.73059(14) 0.2721(2) 0.0583(9) Uani 1 1 d . . . . .
H2 H 0.726291 0.713863 0.254129 0.070 Uiso 1 1 calc R U . . .
C3 C 0.4169(4) 0.77101(12) 0.28034(16) 0.0402(7) Uani 1 1 d . . . . .
C4 C 0.2604(4) 0.80077(12) 0.27268(16) 0.0413(7) Uani 1 1 d . . . . .
C5 C 0.0277(4) 0.84031(15) 0.2425(2) 0.0622(10) Uani 1 1 d . . . . .
H5 H -0.069334 0.853746 0.216042 0.075 Uiso 1 1 calc R U . . .
C6 C 0.0698(4) 0.84564(14) 0.3116(2) 0.0559(9) Uani 1 1 d . . . . .
H6A H 0.008406 0.863473 0.340437 0.067 Uiso 1 1 calc R U . . .
C7 C 0.6772(4) 0.88192(14) 0.37122(18) 0.0520(8) Uani 1 1 d . . . . .
H7 H 0.724342 0.859445 0.342076 0.062 Uiso 1 1 calc R U . . .
C8 C 0.7330(4) 0.93103(15) 0.3918(2) 0.0610(10) Uani 1 1 d . . . . .
H8 H 0.825411 0.948174 0.379579 0.073 Uiso 1 1 calc R U . . .
C9 C 0.5153(4) 0.91354(12) 0.43813(16) 0.0427(7) Uani 1 1 d . . . . .
C10 C 0.3767(4) 0.91155(12) 0.47593(16) 0.0421(7) Uani 1 1 d . . . . .
C11 C 0.1680(4) 0.87249(15) 0.50859(19) 0.0550(9) Uani 1 1 d . . . . .
H11 H 0.088949 0.847298 0.516313 0.066 Uiso 1 1 calc R U . . .
C12 C 0.1753(4) 0.92377(15) 0.53047(19) 0.0551(9) Uani 1 1 d . . . . .
H12 H 0.100594 0.939467 0.555531 0.066 Uiso 1 1 calc R U . . .
C13 C 0.7349(4) 0.79424(15) 0.52390(18) 0.0560(9) Uani 1 1 d . . . . .
H13 H 0.803425 0.818464 0.506099 0.067 Uiso 1 1 calc R U . . .
C14 C 0.7796(4) 0.76451(15) 0.58140(19) 0.0569(9) Uani 1 1 d . . . . .
H14 H 0.883648 0.764482 0.609773 0.068 Uiso 1 1 calc R U . . .
C15 C 0.5205(4) 0.74645(13) 0.53740(17) 0.0458(7) Uani 1 1 d . . . . .
C16 C 0.3498(4) 0.72728(13) 0.51798(17) 0.0475(8) Uani 1 1 d . . . . .
C17 C 0.1112(4) 0.72674(15) 0.4520(2) 0.0580(9) Uani 1 1 d . . . . .
H17 H 0.021395 0.733551 0.417014 0.070 Uiso 1 1 calc R U . . .
C18 C 0.1118(5) 0.69284(17) 0.5056(2) 0.0717(11) Uani 1 1 d . . . . .
H18 H 0.020363 0.672399 0.512614 0.086 Uiso 1 1 calc R U . . .
P1 P 0.24991(10) 0.44847(3) 0.70105(5) 0.0464(2) Uani 1 1 d . . . . .
C19 C 0.4347(4) 0.45431(13) 0.76579(17) 0.0466(8) Uani 1 1 d . . . . .
C20 C 0.5078(4) 0.40854(15) 0.7981(2) 0.0574(9) Uani 1 1 d . . . . .
H20 H 0.462519 0.375121 0.785689 0.069 Uiso 1 1 calc R U . . .
C21 C 0.6484(5) 0.41300(17) 0.8488(2) 0.0652(10) Uani 1 1 d . . . . .
H21 H 0.696133 0.382622 0.871214 0.078 Uiso 1 1 calc R U . . .
C22 C 0.7174(5) 0.46242(18) 0.8661(2) 0.0672(11) Uani 1 1 d . . . . .
H22 H 0.811781 0.465294 0.900013 0.081 Uiso 1 1 calc R U . . .
C23 C 0.6476(5) 0.50739(17) 0.8334(2) 0.0646(10) Uani 1 1 d . . . . .
H23 H 0.695777 0.540542 0.845122 0.078 Uiso 1 1 calc R U . . .
C24 C 0.5062(4) 0.50396(14) 0.78334(19) 0.0536(8) Uani 1 1 d . . . . .
H24 H 0.459221 0.534641 0.761515 0.064 Uiso 1 1 calc R U . . .
C25 C 0.1428(4) 0.51146(13) 0.68983(18) 0.0473(8) Uani 1 1 d . . . . .
C26 C 0.0012(5) 0.52074(14) 0.7182(2) 0.0600(9) Uani 1 1 d . . . . .
H26 H -0.043671 0.493493 0.741555 0.072 Uiso 1 1 calc R U . . .
C27 C -0.0744(5) 0.57044(16) 0.7122(2) 0.0712(11) Uani 1 1 d . . . . .
H27 H -0.169986 0.576532 0.731352 0.085 Uiso 1 1 calc R U . . .
C28 C -0.0086(5) 0.61054(16) 0.6780(2) 0.0682(11) Uani 1 1 d . . . . .
H28 H -0.059478 0.643920 0.674311 0.082 Uiso 1 1 calc R U . . .
C29 C 0.1312(5) 0.60220(15) 0.6491(2) 0.0651(11) Uani 1 1 d . . . . .
H29 H 0.175060 0.629749 0.625888 0.078 Uiso 1 1 calc R U . . .
C30 C 0.2074(4) 0.55243(15) 0.6545(2) 0.0596(9) Uani 1 1 d . . . . .
H30 H 0.301766 0.546471 0.634432 0.072 Uiso 1 1 calc R U . . .
C31 C 0.1148(4) 0.39976(12) 0.72989(18) 0.0460(7) Uani 1 1 d . . . . .
C32 C 0.1163(4) 0.39279(15) 0.79998(19) 0.0555(9) Uani 1 1 d . . . . .
H32 H 0.188512 0.412927 0.831794 0.067 Uiso 1 1 calc R U . . .
C33 C 0.0109(5) 0.35601(16) 0.8226(2) 0.0635(10) Uani 1 1 d . . . . .
H33 H 0.013285 0.350926 0.869614 0.076 Uiso 1 1 calc R U . . .
C34 C -0.0974(5) 0.32696(15) 0.7755(2) 0.0646(10) Uani 1 1 d . . . . .
H34 H -0.168506 0.302267 0.790835 0.078 Uiso 1 1 calc R U . . .
C35 C -0.1017(5) 0.33397(15) 0.7062(2) 0.0654(10) Uani 1 1 d . . . . .
H35 H -0.176919 0.314499 0.674774 0.079 Uiso 1 1 calc R U . . .
C36 C 0.0055(4) 0.36997(14) 0.6827(2) 0.0569(9) Uani 1 1 d . . . . .
H36 H 0.004313 0.374148 0.635638 0.068 Uiso 1 1 calc R U . . .
C37 C 0.3080(5) 0.42933(15) 0.62044(19) 0.0576(9) Uani 1 1 d . . . . .
C38 C 0.4552(6) 0.40113(18) 0.6193(2) 0.0811(13) Uani 1 1 d . . . . .
H38 H 0.524637 0.392390 0.660424 0.097 Uiso 1 1 calc R U . . .
C39 C 0.4980(8) 0.3862(2) 0.5570(3) 0.1072(18) Uani 1 1 d . . . . .
H39 H 0.597561 0.367907 0.556307 0.129 Uiso 1 1 calc R U . . .
C40 C 0.3969(9) 0.3977(2) 0.4970(3) 0.1060(19) Uani 1 1 d . . . . .
H40 H 0.427008 0.387307 0.455339 0.127 Uiso 1 1 calc R U . . .
C41 C 0.2504(8) 0.4248(3) 0.4972(3) 0.1022(17) Uani 1 1 d . . . . .
H41 H 0.180802 0.432401 0.455689 0.123 Uiso 1 1 calc R U . . .
C42 C 0.2051(6) 0.4409(2) 0.5593(2) 0.0833(13) Uani 1 1 d . . . . .
H42 H 0.105729 0.459440 0.559399 0.100 Uiso 1 1 calc R U . . .

loop_
_atom_site_aniso_label
_atom_site_aniso_U_11
_atom_site_aniso_U_22
_atom_site_aniso_U_33
_atom_site_aniso_U_23
_atom_site_aniso_U_13
_atom_site_aniso_U_12
Cr1 0.0358(3) 0.0457(3) 0.0413(3) 0.0004(2) 0.0032(2) -0.0025(2)
N1 0.0387(13) 0.0448(14) 0.0469(16) 0.0013(12) 0.0023(11) 0.0028(11)
N2 0.0462(15) 0.0640(18) 0.0532(18) -0.0120(14) 0.0052(13) 0.0067(13)
N3 0.0357(13) 0.0465(15) 0.0474(16) -0.0017(12) 0.0032(11) 0.0037(11)
N4 0.0521(16) 0.0592(17) 0.0419(16) -0.0035(13) -0.0054(13) 0.0079(13)
N5 0.0386(13) 0.0492(15) 0.0426(15) -0.0002(12) 0.0105(11) -0.0011(11)
N6 0.0510(16) 0.0486(16) 0.0633(19) -0.0039(14) 0.0203(14) -0.0085(13)
N7 0.0379(13) 0.0540(16) 0.0449(15) -0.0019(12) 0.0100(11) -0.0061(12)
N8 0.0460(15) 0.0544(16) 0.0508(17) -0.0024(13) 0.0145(13) -0.0005(13)
N9 0.0409(14) 0.0540(16) 0.0431(15) 0.0028(13) 0.0014(12) -0.0028(12)
N10 0.0554(16) 0.0523(16) 0.0441(16) -0.0019(13) -0.0009(13) 0.0045(13)
N11 0.0428(14) 0.0503(15) 0.0471(16) -0.0023(13) 0.0060(12) -0.0069(12)
N12 0.066(2) 0.066(2) 0.063(2) 0.0088(16) 0.0168(16) -0.0184(16)
C1 0.0393(17) 0.0497(19) 0.065(2) -0.0020(17) -0.0018(16) 0.0088(14)
C2 0.0456(19) 0.058(2) 0.071(3) -0.0138(19) 0.0086(17) 0.0101(16)
C3 0.0355(15) 0.0383(15) 0.0456(18) -0.0024(13) 0.0037(13) -0.0022(12)
C4 0.0390(15) 0.0381(16) 0.0450(18) -0.0011(13) 0.0017(13) -0.0026(12)
C5 0.0444(19) 0.068(2) 0.067(3) -0.004(2) -0.0091(17) 0.0196(17)
C6 0.0413(18) 0.061(2) 0.064(2) -0.0062(18) 0.0037(16) 0.0125(16)
C7 0.0443(18) 0.058(2) 0.057(2) -0.0021(17) 0.0189(16) -0.0007(15)
C8 0.051(2) 0.065(2) 0.073(3) -0.002(2) 0.0290(19) -0.0102(17)
C9 0.0384(16) 0.0473(18) 0.0421(18) 0.0043(14) 0.0058(13) -0.0020(13)
C10 0.0393(16) 0.0471(17) 0.0399(17) 0.0016(14) 0.0064(13) -0.0014(13)
C11 0.0432(18) 0.066(2) 0.059(2) -0.0041(18) 0.0167(16) -0.0106(16)
C12 0.0467(19) 0.067(2) 0.056(2) -0.0031(18) 0.0197(16) -0.0017(16)
C13 0.0434(18) 0.070(2) 0.052(2) 0.0046(18) 0.0004(15) -0.0057(16)
C14 0.0469(19) 0.071(2) 0.050(2) -0.0004(18) -0.0006(16) 0.0033(17)
C15 0.0518(18) 0.0448(17) 0.0401(18) -0.0030(14) 0.0061(14) 0.0015(14)
C16 0.0521(19) 0.0444(18) 0.048(2) -0.0038(15) 0.0125(15) -0.0036(14)
C17 0.0456(19) 0.063(2) 0.065(2) -0.0046(19) 0.0064(17) -0.0092(16)
C18 0.062(2) 0.076(3) 0.079(3) 0.002(2) 0.020(2) -0.025(2)
P1 0.0454(4) 0.0444(4) 0.0493(5) -0.0034(4) 0.0072(4) -0.0064(4)
C19 0.0418(17) 0.0482(18) 0.051(2) -0.0076(15) 0.0100(14) -0.0007(14)
C20 0.052(2) 0.054(2) 0.066(2) -0.0041(18) 0.0093(17) 0.0013(16)
C21 0.056(2) 0.074(3) 0.065(3) 0.005(2) 0.0078(19) 0.0129(19)
C22 0.049(2) 0.089(3) 0.060(2) -0.007(2) -0.0008(18) 0.002(2)
C23 0.057(2) 0.067(2) 0.066(3) -0.013(2) 0.0000(19) -0.0121(19)
C24 0.0504(19) 0.054(2) 0.057(2) -0.0048(17) 0.0085(16) -0.0015(16)
C25 0.0429(17) 0.0451(18) 0.052(2) -0.0005(15) 0.0024(15) -0.0083(14)
C26 0.068(2) 0.048(2) 0.066(2) 0.0046(18) 0.0172(19) -0.0007(17)
C27 0.079(3) 0.063(2) 0.076(3) 0.001(2) 0.025(2) 0.013(2)
C28 0.082(3) 0.049(2) 0.068(3) -0.0020(19) -0.002(2) 0.004(2)
C29 0.066(2) 0.054(2) 0.068(3) 0.0138(19) -0.009(2) -0.0184(18)
C30 0.0468(19) 0.064(2) 0.065(2) 0.0113(19) 0.0005(17) -0.0075(17)
C31 0.0437(17) 0.0409(16) 0.053(2) -0.0017(15) 0.0063(15) -0.0030(13)
C32 0.051(2) 0.060(2) 0.055(2) -0.0036(17) 0.0084(16) -0.0090(16)
C33 0.066(2) 0.067(2) 0.060(2) 0.0054(19) 0.0166(19) -0.0040(19)
C34 0.070(2) 0.052(2) 0.076(3) 0.0012(19) 0.022(2) -0.0131(18)
C35 0.068(2) 0.057(2) 0.070(3) -0.010(2) 0.010(2) -0.0236(19)
C36 0.064(2) 0.052(2) 0.054(2) -0.0017(17) 0.0076(18) -0.0122(17)
C37 0.067(2) 0.055(2) 0.051(2) -0.0071(17) 0.0103(18) -0.0129(18)
C38 0.104(3) 0.076(3) 0.067(3) -0.009(2) 0.024(3) 0.016(3)
C39 0.144(5) 0.101(4) 0.087(4) -0.020(3) 0.048(4) 0.025(4)
C40 0.153(6) 0.103(4) 0.073(4) -0.029(3) 0.051(4) -0.018(4)
C41 0.123(4) 0.132(5) 0.051(3) -0.015(3) 0.011(3) -0.028(4)
C42 0.083(3) 0.106(4) 0.060(3) -0.009(3) 0.010(2) -0.012(3)

loop_
_atom_type_symbol
_atom_type_description
_atom_type_scat_dispersion_real
_atom_type_scat_dispersion_imag
_atom_type_scat_source
C C 0.0181 0.0091 'International Tables Vol C Tables 4.2.6.8 and 6.1.1.4'
H H 0.0000 0.0000 'International Tables Vol C Tables 4.2.6.8 and 6.1.1.4'
Cr Cr -0.1635 2.4439 'International Tables Vol C Tables 4.2.6.8 and 6.1.1.4'
N N 0.0311 0.0180 'International Tables Vol C Tables 4.2.6.8 and 6.1.1.4'
P P 0.2955 0.4335 'International Tables Vol C Tables 4.2.6.8 and 6.1.1.4'

loop_
_exptl_crystal_face_index_h
_exptl_crystal_face_index_k
_exptl_crystal_face_index_l
_exptl_crystal_face_perp_dist
0 1 0 0.0165
0 -3 -1 0.0451
-5 -2 4 0.0569
5 2 -4 0.0569
0 1 -1 0.0310
2 -3 5 0.0261
0 1 1 0.0135
0 0 1 0.0305

loop_
_geom_angle_atom_site_label_1
_geom_angle_atom_site_label_2
_geom_angle_atom_site_label_3
_geom_angle
_geom_angle_site_symmetry_1
_geom_angle_site_symmetry_3
_geom_angle_publ_flag
N1 Cr1 N3 80.19(10) . . ?
N1 Cr1 N5 90.56(10) . . ?
N1 Cr1 N7 167.35(11) . . ?
N1 Cr1 N9 93.12(11) . . ?
N1 Cr1 N11 100.87(11) . . ?
N3 Cr1 N5 94.77(10) . . ?
N3 Cr1 N7 93.27(10) . . ?
N3 Cr1 N9 172.18(11) . . ?
N3 Cr1 N11 97.55(11) . . ?
N7 Cr1 N5 79.12(10) . . ?
N9 Cr1 N5 89.30(10) . . ?
N9 Cr1 N7 94.05(11) . . ?
N11 Cr1 N5 164.43(11) . . ?
N11 Cr1 N7 90.68(11) . . ?
N11 Cr1 N9 79.63(11) . . ?
C1 N1 Cr1 139.5(2) . . ?
C3 N1 Cr1 114.42(19) . . ?
C3 N1 C1 103.8(3) . . ?
C3 N2 C2 103.1(3) . . ?
C4 N3 Cr1 114.37(19) . . ?
C4 N3 C6 104.8(3) . . ?
C6 N3 Cr1 140.7(2) . . ?
C4 N4 H4 127.8 . . ?
C4 N4 C5 104.3(3) . . ?
C5 N4 H4 127.8 . . ?
C7 N5 Cr1 139.1(2) . . ?
C9 N5 Cr1 113.8(2) . . ?
C9 N5 C7 106.0(3) . . ?
C8 N6 H6 127.0 . . ?
C9 N6 H6 127.0 . . ?
C9 N6 C8 106.0(3) . . ?
C10 N7 Cr1 114.9(2) . . ?
C10 N7 C11 104.2(3) . . ?
C11 N7 Cr1 140.8(2) . . ?
C10 N8 C12 103.1(3) . . ?
C13 N9 Cr1 139.5(2) . . ?
C15 N9 Cr1 114.4(2) . . ?
C15 N9 C13 106.0(3) . . ?
C15 N10 C14 105.9(3) . . ?
C16 N11 Cr1 115.4(2) . . ?
C16 N11 C17 103.5(3) . . ?
C17 N11 Cr1 140.7(3) . . ?
C16 N12 C18 101.8(3) . . ?
N1 C1 H1 126.3 . . ?
C2 C1 N1 107.5(3) . . ?
C2 C1 H1 126.3 . . ?
N2 C2 H2 124.7 . . ?
C1 C2 N2 110.6(3) . . ?
C1 C2 H2 124.7 . . ?
N1 C3 C4 114.4(3) . . ?
N2 C3 N1 115.1(3) . . ?
N2 C3 C4 130.5(3) . . ?
N3 C4 C3 115.5(3) . . ?
N4 C4 N3 113.2(3) . . ?
N4 C4 C3 131.3(3) . . ?
N4 C5 H5 125.0 . . ?
C6 C5 N4 109.9(3) . . ?
C6 C5 H5 125.0 . . ?
N3 C6 H6A 126.2 . . ?
C5 C6 N3 107.7(3) . . ?
C5 C6 H6A 126.2 . . ?
N5 C7 H7 125.8 . . ?
C8 C7 N5 108.4(3) . . ?
C8 C7 H7 125.8 . . ?
N6 C8 H8 126.0 . . ?
C7 C8 N6 108.0(3) . . ?
C7 C8 H8 126.0 . . ?
N5 C9 N6 111.6(3) . . ?
N5 C9 C10 117.1(3) . . ?
N6 C9 C10 131.3(3) . . ?
N7 C10 C9 114.6(3) . . ?
N8 C10 N7 114.4(3) . . ?
N8 C10 C9 130.9(3) . . ?
N7 C11 H11 126.0 . . ?
C12 C11 N7 108.1(3) . . ?
C12 C11 H11 126.0 . . ?
N8 C12 H12 124.9 . . ?
C11 C12 N8 110.2(3) . . ?
C11 C12 H12 124.9 . . ?
N9 C13 H13 125.5 . . ?
C14 C13 N9 108.9(3) . . ?
C14 C13 H13 125.5 . . ?
N10 C14 H14 126.2 . . ?
C13 C14 N10 107.6(3) . . ?
C13 C14 H14 126.2 . . ?
N9 C15 N10 111.6(3) . . ?
N9 C15 C16 116.4(3) . . ?
N10 C15 C16 132.0(3) . . ?
N11 C16 C15 113.8(3) . . ?
N12 C16 N11 115.7(3) . . ?
N12 C16 C15 130.4(3) . . ?
N11 C17 H17 126.2 . . ?
C18 C17 N11 107.5(3) . . ?
C18 C17 H17 126.2 . . ?
N12 C18 H18 124.2 . . ?
C17 C18 N12 111.5(3) . . ?
C17 C18 H18 124.2 . . ?
C25 P1 C19 110.06(15) . . ?
C31 P1 C19 108.16(16) . . ?
C31 P1 C25 109.12(15) . . ?
C37 P1 C19 109.59(17) . . ?
C37 P1 C25 108.65(17) . . ?
C37 P1 C31 111.26(16) . . ?
C20 C19 P1 119.7(3) . . ?
C24 C19 P1 120.7(3) . . ?
C24 C19 C20 119.6(3) . . ?
C19 C20 H20 120.1 . . ?
C21 C20 C19 119.8(3) . . ?
C21 C20 H20 120.1 . . ?
C20 C21 H21 120.0 . . ?
C22 C21 C20 120.0(4) . . ?
C22 C21 H21 120.0 . . ?
C21 C22 H22 119.8 . . ?
C23 C22 C21 120.3(4) . . ?
C23 C22 H22 119.8 . . ?
C22 C23 H23 119.7 . . ?
C22 C23 C24 120.6(4) . . ?
C24 C23 H23 119.7 . . ?
C19 C24 H24 120.2 . . ?
C23 C24 C19 119.6(3) . . ?
C23 C24 H24 120.2 . . ?
C26 C25 P1 121.1(3) . . ?
C26 C25 C30 119.2(3) . . ?
C30 C25 P1 119.6(3) . . ?
C25 C26 H26 119.9 . . ?
C25 C26 C27 120.3(4) . . ?
C27 C26 H26 119.9 . . ?
C26 C27 H27 120.0 . . ?
C28 C27 C26 120.0(4) . . ?
C28 C27 H27 120.0 . . ?
C27 C28 H28 119.6 . . ?
C27 C28 C29 120.8(4) . . ?
C29 C28 H28 119.6 . . ?
C28 C29 H29 120.2 . . ?
C28 C29 C30 119.7(4) . . ?
C30 C29 H29 120.2 . . ?
C25 C30 H30 120.0 . . ?
C29 C30 C25 120.1(4) . . ?
C29 C30 H30 120.0 . . ?
C32 C31 P1 119.7(2) . . ?
C32 C31 C36 119.6(3) . . ?
C36 C31 P1 120.7(3) . . ?
C31 C32 H32 119.9 . . ?
C33 C32 C31 120.1(3) . . ?
C33 C32 H32 119.9 . . ?
C32 C33 H33 120.1 . . ?
C34 C33 C32 119.8(4) . . ?
C34 C33 H33 120.1 . . ?
C33 C34 H34 119.7 . . ?
C35 C34 C33 120.7(4) . . ?
C35 C34 H34 119.7 . . ?
C34 C35 H35 119.9 . . ?
C34 C35 C36 120.2(4) . . ?
C36 C35 H35 119.9 . . ?
C31 C36 H36 120.2 . . ?
C35 C36 C31 119.6(4) . . ?
C35 C36 H36 120.2 . . ?
C38 C37 P1 120.2(3) . . ?
C42 C37 P1 120.4(3) . . ?
C42 C37 C38 119.4(4) . . ?
C37 C38 H38 120.1 . . ?
C39 C38 C37 119.8(5) . . ?
C39 C38 H38 120.1 . . ?
C38 C39 H39 119.6 . . ?
C40 C39 C38 120.7(5) . . ?
C40 C39 H39 119.6 . . ?
C39 C40 H40 119.9 . . ?
C39 C40 C41 120.3(5) . . ?
C41 C40 H40 119.9 . . ?
C40 C41 H41 119.9 . . ?
C40 C41 C42 120.2(5) . . ?
C42 C41 H41 119.9 . . ?
C37 C42 C41 119.6(5) . . ?
C37 C42 H42 120.2 . . ?
C41 C42 H42 120.2 . . ?

loop_
_geom_bond_atom_site_label_1
_geom_bond_atom_site_label_2
_geom_bond_distance
_geom_bond_site_symmetry_2
_geom_bond_publ_flag
Cr1 N1 2.015(3) . ?
Cr1 N3 2.018(3) . ?
Cr1 N5 2.057(3) . ?
Cr1 N7 2.055(3) . ?
Cr1 N9 2.036(3) . ?
Cr1 N11 2.021(3) . ?
N1 C1 1.378(4) . ?
N1 C3 1.353(4) . ?
N2 C2 1.373(4) . ?
N2 C3 1.320(4) . ?
N3 C4 1.345(4) . ?
N3 C6 1.372(4) . ?
N4 H4 0.8600 . ?
N4 C4 1.328(4) . ?
N4 C5 1.364(4) . ?
N5 C7 1.370(4) . ?
N5 C9 1.334(4) . ?
N6 H6 0.8600 . ?
N6 C8 1.375(4) . ?
N6 C9 1.334(4) . ?
N7 C10 1.348(4) . ?
N7 C11 1.370(4) . ?
N8 C10 1.333(4) . ?
N8 C12 1.377(4) . ?
N9 C13 1.375(4) . ?
N9 C15 1.334(4) . ?
N10 C14 1.386(4) . ?
N10 C15 1.345(4) . ?
N11 C16 1.358(4) . ?
N11 C17 1.368(4) . ?
N12 C16 1.320(4) . ?
N12 C18 1.375(5) . ?
C1 H1 0.9300 . ?
C1 C2 1.359(5) . ?
C2 H2 0.9300 . ?
C3 C4 1.458(4) . ?
C5 H5 0.9300 . ?
C5 C6 1.350(5) . ?
C6 H6A 0.9300 . ?
C7 H7 0.9300 . ?
C7 C8 1.349(5) . ?
C8 H8 0.9300 . ?
C9 C10 1.449(4) . ?
C11 H11 0.9300 . ?
C11 C12 1.353(5) . ?
C12 H12 0.9300 . ?
C13 H13 0.9300 . ?
C13 C14 1.351(5) . ?
C14 H14 0.9300 . ?
C15 C16 1.455(4) . ?
C17 H17 0.9300 . ?
C17 C18 1.352(5) . ?
C18 H18 0.9300 . ?
P1 C19 1.801(3) . ?
P1 C25 1.797(3) . ?
P1 C31 1.794(3) . ?
P1 C37 1.793(4) . ?
C19 C20 1.394(5) . ?
C19 C24 1.391(5) . ?
C20 H20 0.9300 . ?
C20 C21 1.388(5) . ?
C21 H21 0.9300 . ?
C21 C22 1.377(6) . ?
C22 H22 0.9300 . ?
C22 C23 1.371(5) . ?
C23 H23 0.9300 . ?
C23 C24 1.383(5) . ?
C24 H24 0.9300 . ?
C25 C26 1.378(5) . ?
C25 C30 1.391(5) . ?
C26 H26 0.9300 . ?
C26 C27 1.384(5) . ?
C27 H27 0.9300 . ?
C27 C28 1.366(6) . ?
C28 H28 0.9300 . ?
C28 C29 1.367(6) . ?
C29 H29 0.9300 . ?
C29 C30 1.387(5) . ?
C30 H30 0.9300 . ?
C31 C32 1.387(5) . ?
C31 C36 1.388(4) . ?
C32 H32 0.9300 . ?
C32 C33 1.380(5) . ?
C33 H33 0.9300 . ?
C33 C34 1.373(5) . ?
C34 H34 0.9300 . ?
C34 C35 1.368(5) . ?
C35 H35 0.9300 . ?
C35 C36 1.385(5) . ?
C36 H36 0.9300 . ?
C37 C38 1.391(6) . ?
C37 C42 1.374(6) . ?
C38 H38 0.9300 . ?
C38 C39 1.381(6) . ?
C39 H39 0.9300 . ?
C39 C40 1.350(8) . ?
C40 H40 0.9300 . ?
C40 C41 1.369(8) . ?
C41 H41 0.9300 . ?
C41 C42 1.394(6) . ?
C42 H42 0.9300 . ?

loop_
_geom_hbond_atom_site_label_D
_geom_hbond_atom_site_label_H
_geom_hbond_atom_site_label_A
_geom_hbond_distance_DH
_geom_hbond_distance_HA
_geom_hbond_distance_DA
_geom_hbond_angle_DHA
_geom_hbond_site_symmetry_A
_geom_hbond_publ_flag
N4 H4 N10 0.86 1.91 2.744(4) 163.6 4_575 yes
N6 H6 N8 0.86 1.88 2.730(4) 168.7 3_676 yes
C14 H14 N2 0.93 2.49 3.237(5) 137.9 4_676 yes

loop_
_geom_torsion_atom_site_label_1
_geom_torsion_atom_site_label_2
_geom_torsion_atom_site_label_3
_geom_torsion_atom_site_label_4
_geom_torsion
_geom_torsion_site_symmetry_1
_geom_torsion_site_symmetry_2
_geom_torsion_site_symmetry_3
_geom_torsion_site_symmetry_4
_geom_torsion_publ_flag
Cr1 N1 C1 C2 -161.0(3) . . . . ?
Cr1 N1 C3 N2 166.9(2) . . . . ?
Cr1 N1 C3 C4 -11.0(3) . . . . ?
Cr1 N3 C4 N4 -177.1(2) . . . . ?
Cr1 N3 C4 C3 3.2(3) . . . . ?
Cr1 N3 C6 C5 176.4(3) . . . . ?
Cr1 N5 C7 C8 -166.5(3) . . . . ?
Cr1 N5 C9 N6 170.8(2) . . . . ?
Cr1 N5 C9 C10 -8.6(3) . . . . ?
Cr1 N7 C10 N8 177.1(2) . . . . ?
Cr1 N7 C10 C9 0.2(3) . . . . ?
Cr1 N7 C11 C12 -175.5(3) . . . . ?
Cr1 N9 C13 C14 177.1(3) . . . . ?
Cr1 N9 C15 N10 -177.6(2) . . . . ?
Cr1 N9 C15 C16 2.9(4) . . . . ?
Cr1 N11 C16 N12 175.8(2) . . . . ?
Cr1 N11 C16 C15 -4.4(4) . . . . ?
Cr1 N11 C17 C18 -172.8(3) . . . . ?
N1 C1 C2 N2 0.2(4) . . . . ?
N1 C3 C4 N3 5.1(4) . . . . ?
N1 C3 C4 N4 -174.5(3) . . . . ?
N2 C3 C4 N3 -172.3(3) . . . . ?
N2 C3 C4 N4 8.1(6) . . . . ?
N4 C5 C6 N3 -0.7(4) . . . . ?
N5 C7 C8 N6 -0.4(4) . . . . ?
N5 C9 C10 N7 5.6(4) . . . . ?
N5 C9 C10 N8 -170.7(3) . . . . ?
N6 C9 C10 N7 -173.6(3) . . . . ?
N6 C9 C10 N8 10.2(6) . . . . ?
N7 C11 C12 N8 -0.5(4) . . . . ?
N9 C13 C14 N10 -0.4(4) . . . . ?
N9 C15 C16 N11 0.9(4) . . . . ?
N9 C15 C16 N12 -179.2(3) . . . . ?
N10 C15 C16 N11 -178.4(3) . . . . ?
N10 C15 C16 N12 1.5(6) . . . . ?
N11 C17 C18 N12 0.4(5) . . . . ?
C1 N1 C3 N2 0.7(4) . . . . ?
C1 N1 C3 C4 -177.1(3) . . . . ?
C2 N2 C3 N1 -0.6(4) . . . . ?
C2 N2 C3 C4 176.9(3) . . . . ?
C3 N1 C1 C2 -0.5(4) . . . . ?
C3 N2 C2 C1 0.2(4) . . . . ?
C4 N3 C6 C5 0.4(4) . . . . ?
C4 N4 C5 C6 0.8(4) . . . . ?
C5 N4 C4 N3 -0.5(4) . . . . ?
C5 N4 C4 C3 179.0(3) . . . . ?
C6 N3 C4 N4 0.1(4) . . . . ?
C6 N3 C4 C3 -179.5(3) . . . . ?
C7 N5 C9 N6 0.3(4) . . . . ?
C7 N5 C9 C10 -179.0(3) . . . . ?
C8 N6 C9 N5 -0.6(4) . . . . ?
C8 N6 C9 C10 178.6(3) . . . . ?
C9 N5 C7 C8 0.0(4) . . . . ?
C9 N6 C8 C7 0.6(4) . . . . ?
C10 N7 C11 C12 0.3(4) . . . . ?
C10 N8 C12 C11 0.6(4) . . . . ?
C11 N7 C10 N8 0.1(4) . . . . ?
C11 N7 C10 C9 -176.8(3) . . . . ?
C12 N8 C10 N7 -0.4(4) . . . . ?
C12 N8 C10 C9 175.9(3) . . . . ?
C13 N9 C15 N10 0.2(4) . . . . ?
C13 N9 C15 C16 -179.3(3) . . . . ?
C14 N10 C15 N9 -0.4(4) . . . . ?
C14 N10 C15 C16 178.9(3) . . . . ?
C15 N9 C13 C14 0.1(4) . . . . ?
C15 N10 C14 C13 0.5(4) . . . . ?
C16 N11 C17 C18 -1.1(4) . . . . ?
C16 N12 C18 C17 0.5(5) . . . . ?
C17 N11 C16 N12 1.6(4) . . . . ?
C17 N11 C16 C15 -178.5(3) . . . . ?
C18 N12 C16 N11 -1.4(4) . . . . ?
C18 N12 C16 C15 178.8(4) . . . . ?
P1 C19 C20 C21 -178.9(3) . . . . ?
P1 C19 C24 C23 179.7(3) . . . . ?
P1 C25 C26 C27 176.5(3) . . . . ?
P1 C25 C30 C29 -176.2(3) . . . . ?
P1 C31 C32 C33 179.0(3) . . . . ?
P1 C31 C36 C35 -177.7(3) . . . . ?
P1 C37 C38 C39 179.4(4) . . . . ?
P1 C37 C42 C41 -178.7(4) . . . . ?
C19 P1 C25 C26 -102.5(3) . . . . ?
C19 P1 C25 C30 74.7(3) . . . . ?
C19 P1 C31 C32 30.2(3) . . . . ?
C19 P1 C31 C36 -151.6(3) . . . . ?
C19 P1 C37 C38 26.1(4) . . . . ?
C19 P1 C37 C42 -155.9(3) . . . . ?
C19 C20 C21 C22 -1.4(6) . . . . ?
C20 C19 C24 C23 -1.0(5) . . . . ?
C20 C21 C22 C23 0.2(6) . . . . ?
C21 C22 C23 C24 0.7(6) . . . . ?
C22 C23 C24 C19 -0.2(6) . . . . ?
C24 C19 C20 C21 1.8(5) . . . . ?
C25 P1 C19 C20 160.3(3) . . . . ?
C25 P1 C19 C24 -20.4(3) . . . . ?
C25 P1 C31 C32 -89.5(3) . . . . ?
C25 P1 C31 C36 88.7(3) . . . . ?
C25 P1 C37 C38 146.4(3) . . . . ?
C25 P1 C37 C42 -35.6(4) . . . . ?
C25 C26 C27 C28 -0.1(6) . . . . ?
C26 C25 C30 C29 1.1(5) . . . . ?
C26 C27 C28 C29 0.4(6) . . . . ?
C27 C28 C29 C30 0.0(6) . . . . ?
C28 C29 C30 C25 -0.7(6) . . . . ?
C30 C25 C26 C27 -0.7(6) . . . . ?
C31 P1 C19 C20 41.2(3) . . . . ?
C31 P1 C19 C24 -139.6(3) . . . . ?
C31 P1 C25 C26 16.1(3) . . . . ?
C31 P1 C25 C30 -166.7(3) . . . . ?
C31 P1 C37 C38 -93.5(3) . . . . ?
C31 P1 C37 C42 84.5(4) . . . . ?
C31 C32 C33 C34 -1.1(6) . . . . ?
C32 C31 C36 C35 0.6(5) . . . . ?
C32 C33 C34 C35 0.2(6) . . . . ?
C33 C34 C35 C36 1.1(6) . . . . ?
C34 C35 C36 C31 -1.4(6) . . . . ?
C36 C31 C32 C33 0.7(5) . . . . ?
C37 P1 C19 C20 -80.3(3) . . . . ?
C37 P1 C19 C24 99.0(3) . . . . ?
C37 P1 C25 C26 137.5(3) . . . . ?
C37 P1 C25 C30 -45.3(3) . . . . ?
C37 P1 C31 C32 150.6(3) . . . . ?
C37 P1 C31 C36 -31.1(3) . . . . ?
C37 C38 C39 C40 -1.2(8) . . . . ?
C38 C37 C42 C41 -0.6(7) . . . . ?
C38 C39 C40 C41 0.3(9) . . . . ?
C39 C40 C41 C42 0.5(9) . . . . ?
C40 C41 C42 C37 -0.3(8) . . . . ?
C42 C37 C38 C39 1.4(7) . . . . ?

loop_
_exptl_oxdiff_crystal_face_indexfrac_h
_exptl_oxdiff_crystal_face_indexfrac_k
_exptl_oxdiff_crystal_face_indexfrac_l
_exptl_oxdiff_crystal_face_x
_exptl_oxdiff_crystal_face_y
_exptl_oxdiff_crystal_face_z
-0.0015 1.0014 -0.0026 0.0565 0.0050 -0.0241
0.0009 -3.0082 -0.9902 -0.1807 0.0630 0.0618
-4.9954 -2.0138 3.9971 0.2658 0.0152 0.9322
4.9954 2.0138 -3.9971 -0.2658 -0.0152 -0.9322
-0.0051 0.9975 -1.0008 0.0452 0.0829 -0.0347
2.0278 -2.9742 4.9993 -0.2467 -0.5392 -0.2113
0.0021 1.0053 0.9955 0.0678 -0.0729 -0.0135
0.0036 0.0039 0.9982 0.0113 -0.0779 0.0106
